data_4085924
loop_
_publ_author_name
'Lichtenberg, Crispin'
'Adelhardt, Mario'
'W\"orle, Michael'
'B\"uttner, Torsten'
'Meyer, Karsten'
'Gr\"utzmacher, Hansj\"org'

_publ_section_title
;
 Mono- and Dinuclear Neutral and Cationic Iron(II) Compounds Supported by
 an Amidinato-diolefin Ligand: Characterization and Catalytic Application
;
_journal_issue 12
_journal_name_full Organometallics
_journal_page_first 3079
_journal_paper_doi 10.1021/acs.organomet.5b00395
_journal_volume 34
_journal_year 2015
_chemical_formula_moiety '4(C37 H27 Br2 Fe N2), 4(C16 H36 N), 6(C4 H8 O)'
_chemical_formula_sum 'C236 H300 Br8 Fe4 N12 O6'
_chemical_formula_weight 4263.54
_chemical_name_systematic
;
 ?
;
_space_group_crystal_system triclinic
_space_group_IT_number 2
_space_group_name_Hall '-P 1'
_space_group_name_H-M_alt 'P -1'
_symmetry_space_group_name_Hall '-P 1'
_symmetry_space_group_name_H-M 'P -1'
_atom_sites_solution_hydrogens geom
_atom_sites_solution_primary direct
_audit_creation_date 2014-10-20
_audit_creation_method
;
Olex2 1.2
(compiled 2014.09.19 svn.r3010 for OlexSys, GUI svn.r4874)
;
_cell_angle_alpha 61.992(3)
_cell_angle_beta 71.252(3)
_cell_angle_gamma 83.089(3)
_cell_formula_units_Z 1
_cell_length_a 15.5268(5)
_cell_length_b 20.3772(7)
_cell_length_c 21.4660(6)
_cell_measurement_reflns_used 9647
_cell_measurement_temperature 105.5(3)
_cell_measurement_theta_max 28.6150
_cell_measurement_theta_min 3.0730
_cell_volume 5674.3(4)
_computing_cell_refinement
;
CrysAlisPro, Agilent Technologies,
Version 1.171.36.28 (release 01-02-2013 CrysAlis171 .NET)
(compiled Feb  1 2013,16:14:44)
;
_computing_data_collection
;
CrysAlisPro, Agilent Technologies,
Version 1.171.36.28 (release 01-02-2013 CrysAlis171 .NET)
(compiled Feb  1 2013,16:14:44)
;
_computing_data_reduction
;
CrysAlisPro, Agilent Technologies,
Version 1.171.36.28 (release 01-02-2013 CrysAlis171 .NET)
(compiled Feb  1 2013,16:14:44)
;
_computing_molecular_graphics 'Olex2 (Dolomanov et al., 2009)'
_computing_publication_material 'Olex2 (Dolomanov et al., 2009)'
_computing_structure_refinement 'ShelXL (Sheldrick, 2008)'
_computing_structure_solution 'ShelXS (Sheldrick, 2008)'
_diffrn_ambient_temperature 105.5(3)
_diffrn_detector_area_resol_mean 16.0839
_diffrn_measured_fraction_theta_full 0.998
_diffrn_measured_fraction_theta_max 0.998
_diffrn_measurement_details
;
  1 omega  -23.00   48.00   1.0000   22.0000
omega____ theta____ kappa____ phi______ frames
    -      -21.9467   77.0000   30.0000 71

  2 omega  -50.00   30.00   1.0000   22.0000
omega____ theta____ kappa____ phi______ frames
    -      -21.9467   77.0000  -90.0000 80

  3 omega  -36.00   48.00   1.0000   22.0000
omega____ theta____ kappa____ phi______ frames
    -      -21.9467   77.0000  -30.0000 84

  4 omega   -8.00   36.00   1.0000   22.0000
omega____ theta____ kappa____ phi______ frames
    -       22.4154   77.0000   30.0000 44

  5 omega   -7.00   89.00   1.0000   22.0000
omega____ theta____ kappa____ phi______ frames
    -       22.4154   77.0000  120.0000 96

  6 omega    3.00   68.00   1.0000   22.0000
omega____ theta____ kappa____ phi______ frames
    -       22.4154   77.0000 -150.0000 65

  7 omega  -47.00  -20.00   1.0000   22.0000
omega____ theta____ kappa____ phi______ frames
    -      -21.9467   38.0000 -180.0000 27
;
_diffrn_measurement_device_type 'Xcalibur, Sapphire3'
_diffrn_measurement_method '\w scans'
_diffrn_orient_matrix_UB_11 0.0230293000
_diffrn_orient_matrix_UB_12 0.0117104000
_diffrn_orient_matrix_UB_13 -0.0381068000
_diffrn_orient_matrix_UB_21 0.0333714000
_diffrn_orient_matrix_UB_22 -0.0267889000
_diffrn_orient_matrix_UB_23 0.0094481000
_diffrn_orient_matrix_UB_31 -0.0261999000
_diffrn_orient_matrix_UB_32 -0.0264900000
_diffrn_orient_matrix_UB_33 0.0004047000
_diffrn_radiation_monochromator graphite
_diffrn_radiation_type MoK\a
_diffrn_radiation_wavelength 0.71073
_diffrn_reflns_av_R_equivalents 0.0433
_diffrn_reflns_av_unetI/netI 0.0750
_diffrn_reflns_laue_measured_fraction_full 0.929
_diffrn_reflns_laue_measured_fraction_max 0.998
_diffrn_reflns_limit_h_max 18
_diffrn_reflns_limit_h_min -18
_diffrn_reflns_limit_k_max 24
_diffrn_reflns_limit_k_min -24
_diffrn_reflns_limit_l_max 25
_diffrn_reflns_limit_l_min -25
_diffrn_reflns_number 45957
_diffrn_reflns_point_group_measured_fraction_full 0.929
_diffrn_reflns_point_group_measured_fraction_max 0.998
_diffrn_reflns_theta_full 25.350
_diffrn_reflns_theta_max 25.350
_diffrn_reflns_theta_min 2.901
_diffrn_source 'Enhance (Mo) X-ray Source'
_exptl_absorpt_coefficient_mu 1.715
_exptl_absorpt_correction_T_max 1.00000
_exptl_absorpt_correction_T_min 0.59848
_exptl_absorpt_correction_type multi-scan
_exptl_absorpt_process_details
;
CrysAlisPro, Agilent Technologies,
Version 1.171.36.28 (release 01-02-2013 CrysAlis171 .NET)
(compiled Feb  1 2013,16:14:44)
Empirical absorption correction using spherical harmonics,
 implemented in SCALE3 ABSPACK scaling algorithm.
;
_exptl_crystal_colour colourless
_exptl_crystal_colour_primary colourless
_exptl_crystal_density_diffrn 1.248
_exptl_crystal_description plate
_exptl_crystal_F_000 2232
_exptl_crystal_size_max 0.5
_exptl_crystal_size_mid 0.4
_exptl_crystal_size_min 0.11
_refine_diff_density_max 1.559
_refine_diff_density_min -0.921
_refine_diff_density_rms 0.108
_refine_ls_extinction_method none
_refine_ls_goodness_of_fit_ref 1.041
_refine_ls_hydrogen_treatment constr
_refine_ls_matrix_type full
_refine_ls_number_parameters 1171
_refine_ls_number_reflns 20740
_refine_ls_number_restraints 9
_refine_ls_restrained_S_all 1.043
_refine_ls_R_factor_all 0.1086
_refine_ls_R_factor_gt 0.0690
_refine_ls_shift/su_max 0.016
_refine_ls_shift/su_mean 0.000
_refine_ls_structure_factor_coef Fsqd
_refine_ls_weighting_details 'w=1/[\s^2^(Fo^2^)+(0.1065P)^2^+8.8822P] where P=(Fo^2^+2Fc^2^)/3'
_refine_ls_weighting_scheme calc
_refine_ls_wR_factor_gt 0.1832
_refine_ls_wR_factor_ref 0.2056
_reflns_Friedel_coverage 0.000
_reflns_number_gt 14031
_reflns_number_total 20740
_reflns_threshold_expression 'I > 2\s(I)'
_cod_data_source_file om5b00395_si_003.cif
_cod_data_source_block Compound_8_1.5THF
_cod_depositor_comments 'Adding full bibliography for 4085916--4085926.cif.'
_cod_database_code 4085924
_shelxl_version_number 2013-4
_chemical_oxdiff_formula FeBr2N3C40H40
_shelx_space_group_comment
;
The symmetry employed for this shelxl refinement is uniquely defined
by the following loop, which should always be used as a source of
symmetry information in preference to the above space-group names.
They are only intended as comments.
;
_reflns_odcompleteness_completeness 99.88
_reflns_odcompleteness_iscentric 1
_reflns_odcompleteness_theta 28.22
_olex2_refinement_description
;
1. Fixed Uiso
 At 1.2 times of:
  All C(H) groups, All C(H,H) groups, All C(H,H,H,H) groups
 At 1.5 times of:
  All C(H,H,H) groups
2. Restrained distances
 C112-C113
 1.5 with sigma of 0.02
 C112-C111
 1.5 with sigma of 0.02
 C114-C113
 1.5 with sigma of 0.02
 C111-O2
 1.42 with sigma of 0.02
 O2-C114
 1.42 with sigma of 0.02
 C93-C92
 1.52 with sigma of 0.02
3. Rigid body (RIGU) restrains
 C85, C86
 with sigma for 1-2 distances of 0.001 and sigma for 1-3 distances of 0.001
4. Others
 Sof(H92C)=Sof(H92D)=Sof(C93)=Sof(H93C)=Sof(H93D)=Sof(C94)=Sof(H94A)=Sof(H94B)=
 Sof(H94C)=1-FVAR(1)
 Sof(H92A)=Sof(H92B)=Sof(C93A)=Sof(H93A)=Sof(H93B)=Sof(C94A)=Sof(H94D)=
 Sof(H94E)=Sof(H94F)=FVAR(1)
 Fixed Sof: O2(0.5) C111(0.5) H11C(0.5) H11D(0.5) C114(0.5) H11E(0.5)
 H11F(0.5) C112(0.5) H11G(0.5) H11H(0.5) C113(0.5) H11I(0.5) H11J(0.5) O4(0.5)
 C121(0.5) H12A(0.5) H12B(0.5) C122(0.5) H12C(0.5) H12D(0.5) C120(0.5)
 H12E(0.5) H12F(0.5) C119(0.5) H11S(0.5) H11T(0.5)
5.a Ternary CH refined with riding coordinates:
 C16(H16), C53(H53), C38(H38), C1(H1)
5.b Secondary CH2 refined with riding coordinates:
 C103(H10A,H10B), C99(H99A,H99B), C91(H91A,H91B), C95(H95A,H95B), C96(H96A,
 H96B), C104(H10C,H10D), C105(H10E,H10F), C92(H92A,H92B), C92(H92C,H92D),
 C97(H97A,H97B), C101(H10J,H10K), C100(H10L,H10M), C80(H80A,H80B), C88(H88A,
 H88B), C87(H87A,H87B), C75(H75A,H75B), C89(H89A,H89B), C81(H81A,H81B),
 C79(H79A,H79B), C83(H83A,H83B), C77(H77A,H77B), C76(H76A,H76B), C85(H85A,H85B),
  C84(H84A,H84B), C107(H10Q,H10R), C108(H10S,H10T), C109(H10U,H10V), C110(H11A,
 H11B), C111(H11C,H11D), C114(H11E,H11F), C112(H11G,H11H), C113(H11I,H11J),
 C115(H11K,H11L), C118(H11M,H11N), C116(H11O,H11P), C117(H11Q,H11R), C121(H12A,
 H12B), C122(H12C,H12D), C120(H12E,H12F), C119(H11S,H11T), C93A(H93A,H93B),
 C93(H93C,H93D)
5.c Aromatic/amide H refined with riding coordinates:
 C30(H30), C45(H45), C67(H67), C15(H15), C23(H23), C27(H27), C46(H46),
 C19(H19), C29(H29), C66(H66), C61(H61), C20(H20), C52(H52), C33(H33), C8(H8),
 C60(H60), C41(H41), C14(H14), C24(H24), C48(H48), C74(H74), C63(H63), C4(H4),
 C25(H25), C11(H11), C28(H28), C57(H57), C26(H26), C65(H65), C64(H64), C62(H62),
  C34(H34), C13(H13), C36(H36), C42(H42), C47(H47), C37(H37), C56(H56), C9(H9),
 C35(H35), C12(H12), C70(H70), C5(H5), C10(H10), C71(H71), C73(H73), C51(H51),
 C49(H49), C72(H72), C50(H50)
5.d Idealised Me refined as rotating group:
 C98(H98A,H98B,H98C), C106(H10G,H10H,H10I), C102(H10N,H10O,H10P), C90(H90A,
 H90B,H90C), C82(H82A,H82B,H82C), C86(H86A,H86B,H86C), C78(H78A,H78B,H78C),
 C94(H94A,H94B,H94C), C94A(H94D,H94E,H94F)
;
_olex2_submission_special_instructions 'No special instructions were received'

loop_
_space_group_symop_operation_xyz
'x, y, z'
'-x, -y, -z'

loop_
_atom_site_label
_atom_site_type_symbol
_atom_site_fract_x
_atom_site_fract_y
_atom_site_fract_z
_atom_site_U_iso_or_equiv
_atom_site_adp_type
_atom_site_occupancy
_atom_site_site_symmetry_order
_atom_site_calc_flag
_atom_site_refinement_flags_posn
_atom_site_refinement_flags_occupancy
_atom_site_disorder_assembly
_atom_site_disorder_group
Br2 Br 0.18277(4) 0.41179(3) 0.34889(3) 0.03641(16) Uani 1 1 d . . . .
Br1 Br 0.39813(4) 0.54672(3) 0.19916(4) 0.03765(17) Uani 1 1 d . . . .
Fe1 Fe 0.23982(5) 0.51818(4) 0.22924(4) 0.02509(19) Uani 1 1 d . . . .
Br3 Br -0.45399(5) 0.10277(4) 0.63143(3) 0.0494(2) Uani 1 1 d . . . .
Br4 Br -0.39431(4) -0.05723(4) 0.80875(4) 0.04358(18) Uani 1 1 d . . . .
Fe2 Fe -0.51350(5) 0.00494(4) 0.75631(4) 0.02577(19) Uani 1 1 d . . . .
N1 N 0.1579(3) 0.6102(2) 0.1925(2) 0.0253(10) Uani 1 1 d . . . .
C31 C 0.1429(3) 0.5899(3) 0.1465(3) 0.0197(11) Uani 1 1 d . . . .
N2 N 0.1866(3) 0.5302(2) 0.1462(2) 0.0206(9) Uani 1 1 d . . . .
C22 C 0.1019(3) 0.4413(3) 0.1349(3) 0.0225(11) Uani 1 1 d . . . .
C16 C 0.1768(3) 0.5014(3) 0.0978(3) 0.0209(11) Uani 1 1 d . . . .
H16 H 0.1597 0.5432 0.0568 0.025 Uiso 1 1 calc R . . .
C32 C 0.0819(4) 0.6307(3) 0.0992(3) 0.0224(11) Uani 1 1 d . . . .
N4 N -0.6272(3) -0.0597(2) 0.7815(2) 0.0226(9) Uani 1 1 d . . . .
C54 C -0.6213(4) -0.1214(3) 0.7048(3) 0.0236(11) Uani 1 1 d . . . .
C30 C 0.3387(3) 0.4552(3) 0.0917(3) 0.0250(12) Uani 1 1 d . . . .
H30 H 0.3338 0.4584 0.1345 0.030 Uiso 1 1 calc R . . .
N3 N -0.6367(3) 0.0282(2) 0.8166(2) 0.0253(10) Uani 1 1 d . . . .
C69 C -0.7830(4) -0.0320(3) 0.8434(3) 0.0258(12) Uani 1 1 d . . . .
C45 C -0.5457(4) 0.0731(3) 0.8883(3) 0.0285(12) Uani 1 1 d . . . .
H45 H -0.5112 0.0625 0.8500 0.034 Uiso 1 1 calc R . . .
C17 C 0.2643(3) 0.4732(3) 0.0639(3) 0.0219(11) Uani 1 1 d . . . .
C59 C -0.6480(3) -0.1973(3) 0.8403(3) 0.0235(11) Uani 1 1 d . . . .
C53 C -0.6623(4) -0.1217(3) 0.7794(3) 0.0226(11) Uani 1 1 d . . . .
H53 H -0.7280 -0.1161 0.7877 0.027 Uiso 1 1 calc R . . .
C67 C -0.5440(4) -0.0803(3) 0.6529(3) 0.0263(12) Uani 1 1 d . . . .
H67 H -0.5129 -0.0533 0.6643 0.032 Uiso 1 1 calc R . . .
N6 N -0.3685(3) 0.3006(3) 0.6634(3) 0.0394(12) Uani 1 1 d . . . .
C15 C 0.2747(4) 0.7408(3) 0.1164(3) 0.0335(14) Uani 1 1 d . . . .
H15 H 0.3001 0.6943 0.1302 0.040 Uiso 1 1 calc R . . .
C38 C -0.6866(4) 0.0725(3) 0.8528(3) 0.0310(13) Uani 1 1 d . . . .
H38 H -0.7453 0.0467 0.8858 0.037 Uiso 1 1 calc R . . .
C23 C 0.0654(3) 0.4034(3) 0.2111(3) 0.0263(12) Uani 1 1 d . . . .
H23 H 0.0894 0.4121 0.2411 0.032 Uiso 1 1 calc R . . .
C7 C 0.0824(4) 0.6698(3) 0.2731(3) 0.0333(14) Uani 1 1 d . . . .
C2 C 0.1817(4) 0.7451(3) 0.1459(3) 0.0335(14) Uani 1 1 d . . . .
C39 C -0.7054(4) 0.1505(3) 0.8007(4) 0.0354(14) Uani 1 1 d . . . .
C68 C -0.6819(4) -0.0221(3) 0.8145(3) 0.0237(11) Uani 1 1 d . . . .
C58 C -0.6969(4) -0.2601(3) 0.8566(3) 0.0323(13) Uani 1 1 d . . . .
C18 C 0.2721(4) 0.4669(3) -0.0003(3) 0.0284(12) Uani 1 1 d . . . .
C27 C 0.3561(4) 0.4478(3) -0.0368(3) 0.0356(14) Uani 1 1 d . . . .
H27 H 0.3631 0.4469 -0.0811 0.043 Uiso 1 1 calc R . . .
C44 C -0.6372(4) 0.0808(3) 0.8999(3) 0.0269(12) Uani 1 1 d . . . .
C46 C -0.5028(5) 0.0807(3) 0.9327(3) 0.0386(15) Uani 1 1 d . . . .
H46 H -0.4400 0.0769 0.9227 0.046 Uiso 1 1 calc R . . .
C19 C 0.1956(4) 0.4776(3) -0.0298(3) 0.0330(13) Uani 1 1 d . . . .
H19 H 0.2093 0.4997 -0.0810 0.040 Uiso 1 1 calc R . . .
C29 C 0.4195(4) 0.4328(3) 0.0567(3) 0.0335(13) Uani 1 1 d . . . .
H29 H 0.4675 0.4195 0.0768 0.040 Uiso 1 1 calc R . . .
C66 C -0.5114(4) -0.0783(3) 0.5838(3) 0.0366(14) Uani 1 1 d . . . .
H66 H -0.4577 -0.0517 0.5501 0.044 Uiso 1 1 calc R . . .
C55 C -0.6668(4) -0.1640(3) 0.6875(3) 0.0314(13) Uani 1 1 d . . . .
C61 C -0.5823(4) -0.2740(3) 0.9385(3) 0.0377(14) Uani 1 1 d . . . .
H61 H -0.5432 -0.2787 0.9652 0.045 Uiso 1 1 calc R . . .
C20 C 0.1085(4) 0.4590(3) 0.0093(3) 0.0331(14) Uani 1 1 d . . . .
H20 H 0.0684 0.4683 -0.0179 0.040 Uiso 1 1 calc R . . .
C1 C 0.1184(4) 0.6781(3) 0.1948(3) 0.0276(12) Uani 1 1 d . . . .
H1 H 0.0660 0.6879 0.1761 0.033 Uiso 1 1 calc R . . .
C52 C -0.6576(4) 0.1829(3) 0.7251(4) 0.0380(15) Uani 1 1 d . . . .
H52 H -0.6136 0.1562 0.7063 0.046 Uiso 1 1 calc R . . .
C21 C 0.0682(4) 0.4260(3) 0.0892(3) 0.0291(12) Uani 1 1 d . . . .
C103 C -0.3743(4) 0.2861(3) 0.6011(3) 0.0409(15) Uani 1 1 d . . . .
H10A H -0.4022 0.2369 0.6232 0.049 Uiso 1 1 calc R . . .
H10B H -0.4147 0.3217 0.5766 0.049 Uiso 1 1 calc R . . .
C33 C -0.0083(4) 0.6052(3) 0.1234(3) 0.0308(13) Uani 1 1 d . . . .
H33 H -0.0305 0.5635 0.1687 0.037 Uiso 1 1 calc R . . .
C8 C 0.1062(4) 0.6124(3) 0.3325(3) 0.0342(14) Uani 1 1 d . . . .
H8 H 0.1502 0.5799 0.3239 0.041 Uiso 1 1 calc R . . .
C60 C -0.5912(4) -0.2054(3) 0.8814(3) 0.0299(13) Uani 1 1 d . . . .
H60 H -0.5584 -0.1642 0.8706 0.036 Uiso 1 1 calc R . . .
C41 C -0.8193(5) 0.1615(4) 0.9090(5) 0.053(2) Uani 1 1 d . . . .
H41 H -0.8803 0.1727 0.9223 0.064 Uiso 1 1 calc R . . .
C14 C 0.3314(5) 0.8038(3) 0.0671(3) 0.0416(15) Uani 1 1 d . . . .
H14 H 0.3937 0.7994 0.0489 0.050 Uiso 1 1 calc R . . .
C24 C -0.0067(4) 0.3524(4) 0.2430(3) 0.0426(16) Uani 1 1 d . . . .
H24 H -0.0309 0.3269 0.2942 0.051 Uiso 1 1 calc R . . .
C48 C -0.6456(5) 0.1025(3) 1.0033(3) 0.0436(17) Uani 1 1 d . . . .
H48 H -0.6801 0.1103 1.0434 0.052 Uiso 1 1 calc R . . .
C6 C 0.0179(4) 0.7209(4) 0.2858(4) 0.0413(15) Uani 1 1 d . . . .
C74 C -0.8254(4) -0.0883(3) 0.9119(3) 0.0370(14) Uani 1 1 d . . . .
H74 H -0.7911 -0.1241 0.9391 0.044 Uiso 1 1 calc R . . .
C63 C -0.6887(4) -0.3282(3) 0.9150(4) 0.0429(16) Uani 1 1 d . . . .
H63 H -0.7222 -0.3696 0.9269 0.052 Uiso 1 1 calc R . . .
C4 C 0.0486(5) 0.8268(3) 0.1572(4) 0.0437(17) Uani 1 1 d . . . .
H4 H 0.0217 0.8665 0.1260 0.052 Uiso 1 1 calc R . . .
C25 C -0.0425(5) 0.3399(4) 0.1981(4) 0.0524(19) Uani 1 1 d . . . .
H25 H -0.0915 0.3063 0.2193 0.063 Uiso 1 1 calc R . . .
C11 C -0.0233(5) 0.7082(4) 0.3587(4) 0.0524(19) Uani 1 1 d . . . .
H11 H -0.0675 0.7404 0.3679 0.063 Uiso 1 1 calc R . . .
C28 C 0.4279(4) 0.4305(3) -0.0084(3) 0.0408(15) Uani 1 1 d . . . .
H28 H 0.4825 0.4170 -0.0330 0.049 Uiso 1 1 calc R . . .
C99 C -0.3372(5) 0.3814(3) 0.6337(4) 0.0466(17) Uani 1 1 d . . . .
H99A H -0.3367 0.3885 0.6751 0.056 Uiso 1 1 calc R . . .
H99B H -0.2750 0.3885 0.6015 0.056 Uiso 1 1 calc R . . .
C43 C -0.6885(4) 0.0997(3) 0.9560(3) 0.0363(14) Uani 1 1 d . . . .
C57 C -0.7553(4) -0.2572(3) 0.8133(4) 0.0399(15) Uani 1 1 d . . . .
H57 H -0.8076 -0.2879 0.8394 0.048 Uiso 1 1 calc R . . .
C26 C -0.0062(4) 0.3766(4) 0.1226(4) 0.0449(17) Uani 1 1 d . . . .
H26 H -0.0318 0.3683 0.0932 0.054 Uiso 1 1 calc R . . .
C65 C -0.5585(5) -0.1159(4) 0.5649(3) 0.0425(16) Uani 1 1 d . . . .
H65 H -0.5386 -0.1127 0.5177 0.051 Uiso 1 1 calc R . . .
C64 C -0.6345(4) -0.1577(3) 0.6160(3) 0.0398(15) Uani 1 1 d . . . .
H64 H -0.6661 -0.1829 0.6030 0.048 Uiso 1 1 calc R . . .
C3 C 0.1434(5) 0.8164(3) 0.1256(3) 0.0380(15) Uani 1 1 d . . . .
C62 C -0.6320(4) -0.3357(3) 0.9557(3) 0.0456(17) Uani 1 1 d . . . .
H62 H -0.6271 -0.3817 0.9943 0.055 Uiso 1 1 calc R . . .
C91 C -0.2981(5) 0.2525(4) 0.6994(4) 0.0466(17) Uani 1 1 d . . . .
H91A H -0.2388 0.2670 0.6625 0.056 Uiso 1 1 calc R . . .
H91B H -0.2971 0.2642 0.7381 0.056 Uiso 1 1 calc R . . .
C34 C -0.0645(4) 0.6427(4) 0.0792(4) 0.0462(17) Uani 1 1 d . . . .
H34 H -0.1250 0.6267 0.0955 0.055 Uiso 1 1 calc R . . .
C13 C 0.2930(5) 0.8735(4) 0.0456(4) 0.0499(18) Uani 1 1 d . . . .
H13 H 0.3297 0.9160 0.0118 0.060 Uiso 1 1 calc R . . .
C36 C 0.0572(6) 0.7269(4) -0.0122(4) 0.0494(18) Uani 1 1 d . . . .
H36 H 0.0795 0.7671 -0.0587 0.059 Uiso 1 1 calc R . . .
C42 C -0.7838(5) 0.1212(4) 0.9644(4) 0.0490(18) Uani 1 1 d . . . .
H42 H -0.8227 0.1053 1.0123 0.059 Uiso 1 1 calc R . . .
C47 C -0.5530(5) 0.0937(3) 0.9912(3) 0.0436(16) Uani 1 1 d . . . .
H47 H -0.5250 0.0966 1.0223 0.052 Uiso 1 1 calc R . . .
C37 C 0.1136(4) 0.6924(3) 0.0313(3) 0.0370(14) Uani 1 1 d . . . .
H37 H 0.1731 0.7106 0.0150 0.044 Uiso 1 1 calc R . . .
C56 C -0.7417(4) -0.2156(3) 0.7411(4) 0.0379(15) Uani 1 1 d . . . .
H56 H -0.7862 -0.2203 0.7228 0.046 Uiso 1 1 calc R . . .
C40 C -0.7723(4) 0.1899(3) 0.8296(4) 0.0462(17) Uani 1 1 d . . . .
C9 C 0.0663(5) 0.6026(4) 0.4036(4) 0.0473(17) Uani 1 1 d . . . .
H9 H 0.0844 0.5644 0.4423 0.057 Uiso 1 1 calc R . . .
C35 C -0.0315(6) 0.7025(4) 0.0124(4) 0.056(2) Uani 1 1 d . . . .
H35 H -0.0695 0.7270 -0.0169 0.067 Uiso 1 1 calc R . . .
C95 C -0.4621(5) 0.2835(4) 0.7179(4) 0.0471(17) Uani 1 1 d . . . .
H95A H -0.4781 0.2319 0.7356 0.057 Uiso 1 1 calc R . . .
H95B H -0.5046 0.3137 0.6920 0.057 Uiso 1 1 calc R . . .
C12 C 0.2009(5) 0.8797(3) 0.0740(4) 0.0456(17) Uani 1 1 d . . . .
H12 H 0.1763 0.9266 0.0588 0.055 Uiso 1 1 calc R . . .
C96 C -0.4753(5) 0.2961(4) 0.7843(4) 0.056(2) Uani 1 1 d . . . .
H96A H -0.4561 0.3468 0.7677 0.067 Uiso 1 1 calc R . . .
H96B H -0.4374 0.2628 0.8136 0.067 Uiso 1 1 calc R . . .
C70 C -0.8344(4) 0.0197(3) 0.8020(4) 0.0457(17) Uani 1 1 d . . . .
H70 H -0.8065 0.0578 0.7553 0.055 Uiso 1 1 calc R . . .
C104 C -0.2854(5) 0.2904(4) 0.5428(4) 0.0508(18) Uani 1 1 d . . . .
H10C H -0.2481 0.2495 0.5646 0.061 Uiso 1 1 calc R . . .
H10D H -0.2524 0.3366 0.5247 0.061 Uiso 1 1 calc R . . .
C5 C -0.0044(5) 0.7867(4) 0.2253(4) 0.0469(18) Uani 1 1 d . . . .
H5 H -0.0637 0.8023 0.2363 0.056 Uiso 1 1 calc R . . .
C10 C -0.0011(5) 0.6499(4) 0.4177(4) 0.0549(19) Uani 1 1 d . . . .
H10 H -0.0305 0.6423 0.4659 0.066 Uiso 1 1 calc R . . .
C71 C -0.9294(5) 0.0134(4) 0.8316(5) 0.065(2) Uani 1 1 d . . . .
H71 H -0.9645 0.0476 0.8038 0.078 Uiso 1 1 calc R . . .
C73 C -0.9196(5) -0.0917(5) 0.9403(4) 0.059(2) Uani 1 1 d . . . .
H73 H -0.9479 -0.1288 0.9875 0.071 Uiso 1 1 calc R . . .
C51 C -0.6749(6) 0.2538(4) 0.6784(5) 0.060(2) Uani 1 1 d . . . .
H51 H -0.6405 0.2760 0.6288 0.072 Uiso 1 1 calc R . . .
C105 C -0.3033(5) 0.2869(4) 0.4790(4) 0.0566(19) Uani 1 1 d . . . .
H10E H -0.3392 0.3287 0.4566 0.068 Uiso 1 1 calc R . . .
H10F H -0.3382 0.2415 0.4977 0.068 Uiso 1 1 calc R . . .
C92 C -0.3106(7) 0.1699(4) 0.7325(4) 0.073(3) Uani 1 1 d D . . .
H92A H -0.3732 0.1578 0.7640 0.088 Uiso 0.52(2) 1 calc R P A 1
H92B H -0.3057 0.1594 0.6919 0.088 Uiso 0.52(2) 1 calc R P A 1
H92C H -0.3217 0.1555 0.6986 0.088 Uiso 0.48(2) 1 calc R P A 2
H92D H -0.3598 0.1503 0.7787 0.088 Uiso 0.48(2) 1 calc R P A 2
C49 C -0.7915(6) 0.2610(4) 0.7800(6) 0.067(2) Uani 1 1 d . . . .
H49 H -0.8372 0.2874 0.7978 0.080 Uiso 1 1 calc R . . .
C72 C -0.9714(5) -0.0411(5) 0.8998(5) 0.064(2) Uani 1 1 d . . . .
H72 H -1.0346 -0.0442 0.9187 0.077 Uiso 1 1 calc R . . .
C50 C -0.7446(7) 0.2923(4) 0.7059(6) 0.078(3) Uani 1 1 d . . . .
H50 H -0.7591 0.3392 0.6740 0.094 Uiso 1 1 calc R . . .
C98 C -0.5929(7) 0.2955(5) 0.8970(5) 0.086(3) Uani 1 1 d . . . .
H98A H -0.5551 0.3363 0.8850 0.129 Uiso 1 1 calc GR . . .
H98B H -0.5806 0.2515 0.9371 0.129 Uiso 1 1 calc GR . . .
H98C H -0.6557 0.3070 0.9114 0.129 Uiso 1 1 calc GR . . .
C106 C -0.2151(6) 0.2887(5) 0.4206(4) 0.072(2) Uani 1 1 d . . . .
H10G H -0.2288 0.2855 0.3815 0.108 Uiso 1 1 calc GR . . .
H10H H -0.1794 0.2474 0.4426 0.108 Uiso 1 1 calc GR . . .
H10I H -0.1815 0.3344 0.4008 0.108 Uiso 1 1 calc GR . . .
C97 C -0.5736(5) 0.2827(4) 0.8320(4) 0.059(2) Uani 1 1 d . . . .
H97A H -0.6109 0.3148 0.8017 0.071 Uiso 1 1 calc R . . .
H97B H -0.5916 0.2317 0.8488 0.071 Uiso 1 1 calc R . . .
C101 C -0.3620(8) 0.5166(4) 0.5761(5) 0.092(3) Uani 1 1 d . . . .
H10J H -0.3739 0.5182 0.6226 0.110 Uiso 1 1 calc R . . .
H10K H -0.2969 0.5238 0.5517 0.110 Uiso 1 1 calc R . . .
C100 C -0.3928(6) 0.4400(4) 0.5920(4) 0.062(2) Uani 1 1 d . . . .
H10L H -0.4566 0.4303 0.6208 0.075 Uiso 1 1 calc R . . .
H10M H -0.3858 0.4393 0.5458 0.075 Uiso 1 1 calc R . . .
C102 C -0.4102(11) 0.5785(5) 0.5282(6) 0.159(7) Uani 1 1 d . . . .
H10N H -0.3958 0.5788 0.4811 0.238 Uiso 1 1 calc GR . . .
H10O H -0.3908 0.6252 0.5211 0.238 Uiso 1 1 calc GR . . .
H10P H -0.4747 0.5711 0.5519 0.238 Uiso 1 1 calc GR . . .
N5 N 0.2531(4) 0.2013(3) 0.3059(3) 0.0421(13) Uani 1 1 d . . . .
C80 C 0.1239(5) 0.2031(3) 0.4159(3) 0.0456(17) Uani 1 1 d . . . .
H80A H 0.1320 0.1517 0.4488 0.055 Uiso 1 1 calc R . . .
H80B H 0.1618 0.2342 0.4202 0.055 Uiso 1 1 calc R . . .
C88 C 0.2310(5) 0.0602(4) 0.3847(4) 0.0547(19) Uani 1 1 d . . . .
H88A H 0.1667 0.0688 0.4012 0.066 Uiso 1 1 calc R . . .
H88B H 0.2411 0.0487 0.3439 0.066 Uiso 1 1 calc R . . .
C87 C 0.2851(5) 0.1295(4) 0.3581(4) 0.058(2) Uani 1 1 d . . . .
H87A H 0.3476 0.1234 0.3334 0.069 Uiso 1 1 calc R . . .
H87B H 0.2850 0.1344 0.4009 0.069 Uiso 1 1 calc R . . .
C75 C 0.3115(5) 0.2656(4) 0.2901(4) 0.061(2) Uani 1 1 d . . . .
H75A H 0.2876 0.3115 0.2595 0.073 Uiso 1 1 calc R . . .
H75B H 0.3034 0.2658 0.3367 0.073 Uiso 1 1 calc R . . .
C89 C 0.2559(6) -0.0045(4) 0.4465(5) 0.075(3) Uani 1 1 d . . . .
H89A H 0.2416 0.0060 0.4883 0.090 Uiso 1 1 calc R . . .
H89B H 0.3212 -0.0101 0.4310 0.090 Uiso 1 1 calc R . . .
C81 C 0.0279(5) 0.2211(4) 0.4396(4) 0.0576(19) Uani 1 1 d . . . .
H81A H -0.0087 0.1930 0.4306 0.069 Uiso 1 1 calc R . . .
H81B H 0.0217 0.2734 0.4084 0.069 Uiso 1 1 calc R . . .
C79 C 0.1547(5) 0.2140(4) 0.3379(4) 0.0489(17) Uani 1 1 d . . . .
H79A H 0.1419 0.2645 0.3063 0.059 Uiso 1 1 calc R . . .
H79B H 0.1177 0.1810 0.3351 0.059 Uiso 1 1 calc R . . .
C83 C 0.2650(6) 0.1972(4) 0.2339(4) 0.064(2) Uani 1 1 d . . . .
H83A H 0.3283 0.1876 0.2147 0.077 Uiso 1 1 calc R . . .
H83B H 0.2288 0.1549 0.2459 0.077 Uiso 1 1 calc R . . .
C77 C 0.4623(6) 0.3273(5) 0.2482(5) 0.084(3) Uani 1 1 d . . . .
H77A H 0.5248 0.3288 0.2184 0.100 Uiso 1 1 calc R . . .
H77B H 0.4365 0.3747 0.2231 0.100 Uiso 1 1 calc R . . .
C90 C 0.2087(6) -0.0776(5) 0.4720(6) 0.088(3) Uani 1 1 d . . . .
H90A H 0.2283 -0.0919 0.4330 0.132 Uiso 1 1 calc GR . . .
H90B H 0.1440 -0.0720 0.4844 0.132 Uiso 1 1 calc GR . . .
H90C H 0.2239 -0.1153 0.5148 0.132 Uiso 1 1 calc GR . . .
C76 C 0.4106(6) 0.2673(4) 0.2535(6) 0.089(3) Uani 1 1 d . . . .
H76A H 0.4202 0.2737 0.2040 0.107 Uiso 1 1 calc R . . .
H76B H 0.4346 0.2198 0.2808 0.107 Uiso 1 1 calc R . . .
C85 C 0.2470(8) 0.2537(5) 0.1055(5) 0.090(3) Uani 1 1 d . . . .
H85A H 0.2361 0.3010 0.0671 0.108 Uiso 1 1 calc R . . .
H85B H 0.3086 0.2404 0.0869 0.108 Uiso 1 1 calc R . . .
C84 C 0.2399(7) 0.2637(4) 0.1739(4) 0.078(3) Uani 1 1 d . . . .
H84A H 0.2793 0.3056 0.1585 0.093 Uiso 1 1 calc R . . .
H84B H 0.1779 0.2757 0.1933 0.093 Uiso 1 1 calc R . . .
C82 C -0.0112(6) 0.2065(4) 0.5187(4) 0.070(2) Uani 1 1 d . . . .
H82A H 0.0207 0.2371 0.5277 0.106 Uiso 1 1 calc GR . . .
H82B H -0.0051 0.1550 0.5506 0.106 Uiso 1 1 calc GR . . .
H82C H -0.0745 0.2179 0.5284 0.106 Uiso 1 1 calc GR . . .
C86 C 0.1835(8) 0.1970(5) 0.1194(6) 0.104(3) Uani 1 1 d . . . .
H86A H 0.1872 0.1980 0.0735 0.157 Uiso 1 1 calc GR . . .
H86B H 0.1226 0.2072 0.1417 0.157 Uiso 1 1 calc GR . . .
H86C H 0.1991 0.1488 0.1522 0.157 Uiso 1 1 calc GR . . .
C78 C 0.4617(8) 0.3175(8) 0.3207(7) 0.157(7) Uani 1 1 d . . . .
H78A H 0.5034 0.3532 0.3137 0.235 Uiso 1 1 calc GR . . .
H78B H 0.4798 0.2682 0.3485 0.235 Uiso 1 1 calc GR . . .
H78C H 0.4015 0.3247 0.3471 0.235 Uiso 1 1 calc GR . . .
O1 O -0.1585(3) 0.4494(3) 0.4530(3) 0.0557(12) Uiso 1 1 d . . . .
C107 C -0.0661(4) 0.4413(4) 0.4142(3) 0.0441(16) Uiso 1 1 d . . . .
H10Q H -0.0545 0.3893 0.4275 0.053 Uiso 1 1 calc R . . .
H10R H -0.0236 0.4604 0.4269 0.053 Uiso 1 1 calc R . . .
C108 C -0.0553(5) 0.4841(4) 0.3337(4) 0.0481(17) Uiso 1 1 d . . . .
H10S H -0.0746 0.4546 0.3156 0.058 Uiso 1 1 calc R . . .
H10T H 0.0072 0.5018 0.3053 0.058 Uiso 1 1 calc R . . .
C109 C -0.1177(5) 0.5480(4) 0.3309(4) 0.062(2) Uiso 1 1 d . . . .
H10U H -0.1518 0.5589 0.2965 0.074 Uiso 1 1 calc R . . .
H10V H -0.0832 0.5924 0.3157 0.074 Uiso 1 1 calc R . . .
C110 C -0.1827(8) 0.5205(7) 0.4112(6) 0.112(4) Uiso 1 1 d . . . .
H11A H -0.1766 0.5531 0.4311 0.134 Uiso 1 1 calc R . . .
H11B H -0.2453 0.5201 0.4118 0.134 Uiso 1 1 calc R . . .
O2 O -0.2274(9) 0.5172(7) 0.2128(7) 0.090(4) Uiso 0.5 1 d D P . .
C111 C -0.2315(11) 0.4440(9) 0.2431(10) 0.078(5) Uiso 0.5 1 d D P . .
H11C H -0.2187 0.4220 0.2901 0.094 Uiso 0.5 1 calc R P . .
H11D H -0.1885 0.4263 0.2106 0.094 Uiso 0.5 1 calc R P . .
C114 C -0.3114(15) 0.5283(16) 0.2547(17) 0.173(13) Uiso 0.5 1 d D P . .
H11E H -0.3307 0.5772 0.2253 0.207 Uiso 0.5 1 calc R P . .
H11F H -0.3032 0.5289 0.2974 0.207 Uiso 0.5 1 calc R P . .
C112 C -0.3224(10) 0.4266(9) 0.2533(9) 0.066(4) Uiso 0.5 1 d D P . .
H11G H -0.3374 0.3746 0.2884 0.080 Uiso 0.5 1 calc R P . .
H11H H -0.3288 0.4349 0.2066 0.080 Uiso 0.5 1 calc R P . .
C113 C -0.3856(14) 0.4744(11) 0.2814(12) 0.104(7) Uiso 0.5 1 d D P . .
H11I H -0.4326 0.4947 0.2574 0.125 Uiso 0.5 1 calc R P . .
H11J H -0.4119 0.4504 0.3348 0.125 Uiso 0.5 1 calc R P . .
O3 O 0.0090(7) 0.0880(6) 0.3636(6) 0.158(4) Uiso 1 1 d . . . .
C115 C 0.0019(15) 0.0063(12) 0.3844(13) 0.229(9) Uiso 1 1 d . . . .
H11K H 0.0583 -0.0188 0.3890 0.275 Uiso 1 1 calc R . . .
H11L H -0.0478 -0.0202 0.4289 0.275 Uiso 1 1 calc R . . .
C118 C -0.0520(8) 0.1307(7) 0.3224(7) 0.112(4) Uiso 1 1 d . . . .
H11M H -0.1109 0.1328 0.3553 0.134 Uiso 1 1 calc R . . .
H11N H -0.0276 0.1810 0.2883 0.134 Uiso 1 1 calc R . . .
C116 C -0.0168(17) 0.0192(14) 0.3183(14) 0.247(10) Uiso 1 1 d . . . .
H11O H -0.0572 -0.0206 0.3302 0.296 Uiso 1 1 calc R . . .
H11P H 0.0397 0.0173 0.2827 0.296 Uiso 1 1 calc R . . .
C117 C -0.0593(14) 0.0923(11) 0.2832(11) 0.203(8) Uiso 1 1 d . . . .
H11Q H -0.0267 0.1196 0.2309 0.243 Uiso 1 1 calc R . . .
H11R H -0.1224 0.0851 0.2889 0.243 Uiso 1 1 calc R . . .
O4 O -0.7894(11) 0.1646(10) 0.5929(9) 0.121(5) Uiso 0.5 1 d . P . .
C121 C -0.6790(13) 0.0929(10) 0.5860(11) 0.082(5) Uiso 0.5 1 d . P . .
H12A H -0.6412 0.0607 0.5671 0.099 Uiso 0.5 1 calc R P . .
H12B H -0.6772 0.0797 0.6352 0.099 Uiso 0.5 1 calc R P . .
C122 C -0.7642(16) 0.0982(13) 0.5807(14) 0.109(7) Uiso 0.5 1 d . P . .
H12C H -0.8026 0.0548 0.6188 0.131 Uiso 0.5 1 calc R P . .
H12D H -0.7646 0.1070 0.5323 0.131 Uiso 0.5 1 calc R P . .
C120 C -0.6596(14) 0.1778(11) 0.5310(12) 0.092(6) Uiso 0.5 1 d . P . .
H12E H -0.6147 0.1971 0.5415 0.110 Uiso 0.5 1 calc R P . .
H12F H -0.6348 0.1845 0.4807 0.110 Uiso 0.5 1 calc R P . .
C119 C -0.7341(13) 0.2151(11) 0.5368(11) 0.083(5) Uiso 0.5 1 d . P . .
H11S H -0.7265 0.2560 0.5460 0.100 Uiso 0.5 1 calc R P . .
H11T H -0.7536 0.2340 0.4930 0.100 Uiso 0.5 1 calc R P . .
C93A C -0.2571(15) 0.1175(9) 0.7742(9) 0.051(5) Uani 0.52(2) 1 d . P A 1
H93A H -0.2822 0.0675 0.7958 0.062 Uiso 0.52(2) 1 calc R P A 1
H93B H -0.2552 0.1274 0.8137 0.062 Uiso 0.52(2) 1 calc R P A 1
C93 C -0.2119(14) 0.1436(13) 0.7456(13) 0.055(6) Uani 0.48(2) 1 d D P A 2
H93C H -0.1655 0.1612 0.6979 0.066 Uiso 0.48(2) 1 calc R P A 2
H93D H -0.1989 0.1668 0.7722 0.066 Uiso 0.48(2) 1 calc R P A 2
C94 C -0.2060(13) 0.0581(10) 0.7895(12) 0.074(7) Uani 0.48(2) 1 d . P A 2
H94A H -0.2284 0.0341 0.7682 0.111 Uiso 0.48(2) 1 calc GR P A 2
H94B H -0.2421 0.0416 0.8402 0.111 Uiso 0.48(2) 1 calc GR P A 2
H94C H -0.1438 0.0457 0.7872 0.111 Uiso 0.48(2) 1 calc GR P A 2
C94A C -0.1646(14) 0.1253(12) 0.7221(14) 0.090(8) Uani 0.52(2) 1 d . P A 1
H94D H -0.1668 0.1119 0.6854 0.135 Uiso 0.52(2) 1 calc GR P A 1
H94E H -0.1246 0.0932 0.7488 0.135 Uiso 0.52(2) 1 calc GR P A 1
H94F H -0.1424 0.1759 0.6984 0.135 Uiso 0.52(2) 1 calc GR P A 1

loop_
_atom_site_aniso_label
_atom_site_aniso_U_11
_atom_site_aniso_U_22
_atom_site_aniso_U_33
_atom_site_aniso_U_23
_atom_site_aniso_U_13
_atom_site_aniso_U_12
Br2 0.0452(4) 0.0311(3) 0.0323(3) -0.0128(3) -0.0156(3) 0.0069(3)
Br1 0.0315(3) 0.0421(4) 0.0540(4) -0.0302(3) -0.0188(3) 0.0029(3)
Fe1 0.0277(4) 0.0260(4) 0.0300(4) -0.0170(4) -0.0144(3) 0.0058(3)
Br3 0.0699(5) 0.0388(4) 0.0314(3) -0.0163(3) 0.0048(3) -0.0257(3)
Br4 0.0353(4) 0.0586(4) 0.0613(4) -0.0445(4) -0.0233(3) 0.0160(3)
Fe2 0.0258(4) 0.0271(4) 0.0270(4) -0.0156(4) -0.0041(3) -0.0046(3)
N1 0.031(3) 0.026(2) 0.030(2) -0.019(2) -0.014(2) 0.0054(19)
C31 0.018(3) 0.016(3) 0.020(3) -0.008(2) 0.000(2) -0.002(2)
N2 0.025(2) 0.016(2) 0.022(2) -0.0095(19) -0.0092(19) 0.0019(18)
C22 0.020(3) 0.024(3) 0.027(3) -0.014(2) -0.009(2) 0.003(2)
C16 0.028(3) 0.016(3) 0.021(3) -0.007(2) -0.013(2) 0.003(2)
C32 0.031(3) 0.018(3) 0.027(3) -0.018(2) -0.012(2) 0.008(2)
N4 0.024(2) 0.021(2) 0.027(2) -0.013(2) -0.0081(19) -0.0004(18)
C54 0.029(3) 0.019(3) 0.027(3) -0.012(2) -0.014(2) 0.009(2)
C30 0.027(3) 0.019(3) 0.024(3) -0.008(2) -0.005(2) 0.000(2)
N3 0.026(2) 0.020(2) 0.032(3) -0.015(2) -0.005(2) -0.0004(18)
C69 0.025(3) 0.022(3) 0.032(3) -0.015(3) -0.006(2) 0.001(2)
C45 0.041(3) 0.019(3) 0.025(3) -0.010(2) -0.008(3) -0.001(2)
C17 0.027(3) 0.013(2) 0.018(3) -0.005(2) 0.000(2) -0.004(2)
C59 0.022(3) 0.022(3) 0.023(3) -0.012(2) 0.001(2) 0.000(2)
C53 0.024(3) 0.018(3) 0.025(3) -0.008(2) -0.009(2) 0.000(2)
C67 0.035(3) 0.021(3) 0.026(3) -0.011(2) -0.014(3) -0.001(2)
N6 0.043(3) 0.030(3) 0.042(3) -0.015(2) -0.005(2) -0.012(2)
C15 0.047(4) 0.030(3) 0.035(3) -0.019(3) -0.023(3) 0.007(3)
C38 0.029(3) 0.026(3) 0.040(3) -0.021(3) -0.002(3) -0.001(2)
C23 0.020(3) 0.029(3) 0.027(3) -0.009(2) -0.008(2) -0.001(2)
C7 0.041(4) 0.033(3) 0.042(3) -0.026(3) -0.021(3) 0.009(3)
C2 0.053(4) 0.032(3) 0.030(3) -0.020(3) -0.024(3) 0.007(3)
C39 0.031(3) 0.030(3) 0.056(4) -0.026(3) -0.017(3) 0.002(3)
C68 0.031(3) 0.015(3) 0.019(3) 0.000(2) -0.009(2) -0.003(2)
C58 0.032(3) 0.022(3) 0.034(3) -0.012(3) 0.002(3) -0.001(2)
C18 0.041(3) 0.016(3) 0.024(3) -0.008(2) -0.007(3) -0.001(2)
C27 0.047(4) 0.031(3) 0.027(3) -0.017(3) -0.005(3) 0.008(3)
C44 0.040(3) 0.012(3) 0.023(3) -0.006(2) -0.004(2) -0.005(2)
C46 0.052(4) 0.031(3) 0.034(3) -0.013(3) -0.019(3) 0.000(3)
C19 0.049(4) 0.031(3) 0.024(3) -0.017(3) -0.012(3) 0.004(3)
C29 0.028(3) 0.029(3) 0.034(3) -0.010(3) -0.005(3) 0.003(2)
C66 0.042(4) 0.035(3) 0.027(3) -0.012(3) -0.003(3) -0.006(3)
C55 0.031(3) 0.033(3) 0.038(3) -0.018(3) -0.015(3) -0.001(3)
C61 0.037(3) 0.032(3) 0.035(3) -0.010(3) -0.010(3) 0.007(3)
C20 0.047(4) 0.030(3) 0.035(3) -0.018(3) -0.024(3) 0.004(3)
C1 0.036(3) 0.027(3) 0.030(3) -0.020(3) -0.017(3) 0.012(2)
C52 0.043(4) 0.025(3) 0.050(4) -0.016(3) -0.021(3) 0.003(3)
C21 0.035(3) 0.021(3) 0.035(3) -0.011(3) -0.017(3) -0.001(2)
C103 0.050(4) 0.031(3) 0.043(4) -0.016(3) -0.014(3) -0.011(3)
C33 0.030(3) 0.031(3) 0.037(3) -0.020(3) -0.014(3) 0.005(2)
C8 0.043(4) 0.029(3) 0.041(4) -0.023(3) -0.018(3) 0.008(3)
C60 0.033(3) 0.023(3) 0.028(3) -0.010(3) -0.005(3) 0.000(2)
C41 0.033(4) 0.047(4) 0.091(6) -0.051(4) 0.000(4) -0.003(3)
C14 0.050(4) 0.038(4) 0.044(4) -0.016(3) -0.025(3) -0.003(3)
C24 0.036(4) 0.045(4) 0.033(3) -0.005(3) -0.008(3) -0.015(3)
C48 0.072(5) 0.027(3) 0.029(3) -0.017(3) 0.000(3) -0.009(3)
C6 0.051(4) 0.045(4) 0.044(4) -0.033(3) -0.021(3) 0.018(3)
C74 0.037(3) 0.037(3) 0.036(3) -0.020(3) -0.001(3) -0.010(3)
C63 0.035(4) 0.024(3) 0.051(4) -0.012(3) 0.005(3) -0.007(3)
C4 0.067(5) 0.035(4) 0.049(4) -0.028(3) -0.037(4) 0.026(3)
C25 0.041(4) 0.056(4) 0.050(4) -0.008(4) -0.016(3) -0.029(3)
C11 0.063(5) 0.052(4) 0.058(5) -0.043(4) -0.021(4) 0.028(4)
C28 0.033(3) 0.042(4) 0.040(4) -0.022(3) 0.000(3) 0.009(3)
C99 0.052(4) 0.035(4) 0.051(4) -0.022(3) -0.002(3) -0.016(3)
C43 0.047(4) 0.022(3) 0.033(3) -0.016(3) 0.005(3) -0.011(3)
C57 0.034(3) 0.033(3) 0.057(4) -0.023(3) -0.010(3) -0.010(3)
C26 0.049(4) 0.044(4) 0.050(4) -0.016(3) -0.028(3) -0.013(3)
C65 0.056(4) 0.050(4) 0.032(3) -0.023(3) -0.019(3) -0.002(3)
C64 0.050(4) 0.044(4) 0.042(4) -0.026(3) -0.020(3) -0.006(3)
C3 0.063(4) 0.032(3) 0.040(4) -0.024(3) -0.034(3) 0.017(3)
C62 0.046(4) 0.024(3) 0.034(4) 0.005(3) 0.001(3) 0.002(3)
C91 0.058(4) 0.053(4) 0.044(4) -0.031(4) -0.021(3) 0.003(3)
C34 0.036(4) 0.051(4) 0.075(5) -0.041(4) -0.030(4) 0.014(3)
C13 0.080(6) 0.030(4) 0.049(4) -0.012(3) -0.039(4) -0.004(3)
C36 0.084(6) 0.032(4) 0.036(4) -0.013(3) -0.032(4) 0.020(4)
C42 0.041(4) 0.046(4) 0.059(5) -0.037(4) 0.013(4) -0.014(3)
C47 0.072(5) 0.033(3) 0.027(3) -0.012(3) -0.018(3) -0.004(3)
C37 0.051(4) 0.027(3) 0.030(3) -0.011(3) -0.012(3) 0.002(3)
C56 0.036(4) 0.038(4) 0.048(4) -0.025(3) -0.012(3) -0.008(3)
C40 0.036(4) 0.033(4) 0.082(5) -0.035(4) -0.022(4) 0.008(3)
C9 0.067(5) 0.046(4) 0.037(4) -0.024(3) -0.020(3) 0.012(3)
C35 0.082(6) 0.050(5) 0.065(5) -0.035(4) -0.056(5) 0.034(4)
C95 0.055(4) 0.042(4) 0.043(4) -0.023(3) 0.001(3) -0.023(3)
C12 0.072(5) 0.029(4) 0.052(4) -0.022(3) -0.038(4) 0.012(3)
C96 0.076(5) 0.049(4) 0.045(4) -0.025(4) -0.006(4) -0.029(4)
C70 0.031(4) 0.029(3) 0.069(5) -0.016(3) -0.017(3) 0.008(3)
C104 0.069(5) 0.041(4) 0.042(4) -0.019(3) -0.011(4) -0.012(3)
C5 0.059(4) 0.050(4) 0.058(5) -0.043(4) -0.032(4) 0.029(4)
C10 0.079(5) 0.058(5) 0.040(4) -0.037(4) -0.015(4) 0.019(4)
C71 0.039(4) 0.045(4) 0.126(8) -0.049(5) -0.036(5) 0.021(4)
C73 0.047(4) 0.067(5) 0.059(5) -0.042(4) 0.015(4) -0.018(4)
C51 0.084(6) 0.032(4) 0.070(5) -0.016(4) -0.045(5) 0.013(4)
C105 0.072(5) 0.051(4) 0.042(4) -0.021(4) -0.004(4) -0.016(4)
C92 0.123(8) 0.051(5) 0.048(5) -0.023(4) -0.033(5) 0.016(5)
C49 0.060(5) 0.047(5) 0.104(7) -0.042(5) -0.033(5) 0.023(4)
C72 0.025(4) 0.063(5) 0.111(7) -0.059(6) 0.003(4) -0.007(4)
C50 0.095(7) 0.034(4) 0.110(8) -0.026(5) -0.058(6) 0.030(5)
C98 0.106(7) 0.054(5) 0.081(6) -0.046(5) 0.028(5) -0.033(5)
C106 0.088(6) 0.069(6) 0.054(5) -0.035(4) 0.008(4) -0.032(5)
C97 0.067(5) 0.049(4) 0.053(4) -0.026(4) 0.003(4) -0.018(4)
C101 0.172(10) 0.037(5) 0.047(5) -0.017(4) -0.003(6) -0.021(5)
C100 0.079(6) 0.041(4) 0.062(5) -0.022(4) -0.016(4) -0.002(4)
C102 0.32(2) 0.044(6) 0.073(7) -0.026(6) -0.020(10) 0.034(9)
N5 0.052(3) 0.022(3) 0.045(3) -0.017(2) -0.005(3) 0.008(2)
C80 0.071(5) 0.025(3) 0.037(4) -0.014(3) -0.015(3) 0.005(3)
C88 0.051(4) 0.033(4) 0.066(5) -0.022(4) -0.001(4) 0.003(3)
C87 0.070(5) 0.039(4) 0.050(4) -0.017(4) -0.010(4) 0.017(4)
C75 0.073(5) 0.033(4) 0.062(5) -0.019(4) -0.007(4) 0.006(4)
C89 0.070(6) 0.042(5) 0.073(6) -0.001(4) -0.015(5) 0.008(4)
C81 0.062(5) 0.054(5) 0.056(5) -0.027(4) -0.013(4) 0.001(4)
C79 0.064(5) 0.034(4) 0.049(4) -0.021(3) -0.018(4) 0.011(3)
C83 0.089(6) 0.042(4) 0.053(5) -0.029(4) 0.002(4) 0.001(4)
C77 0.067(6) 0.078(7) 0.078(7) -0.015(5) -0.019(5) 0.001(5)
C90 0.076(6) 0.051(5) 0.113(8) -0.015(5) -0.033(6) -0.002(5)
C76 0.068(6) 0.036(4) 0.109(8) -0.013(5) 0.013(5) -0.013(4)
C85 0.147(8) 0.060(5) 0.056(5) -0.027(4) -0.032(5) 0.032(5)
C84 0.122(8) 0.047(5) 0.037(4) -0.014(4) 0.004(5) -0.006(5)
C82 0.103(7) 0.060(5) 0.043(4) -0.033(4) -0.003(4) 0.011(5)
C86 0.153(8) 0.061(5) 0.099(7) -0.031(5) -0.060(6) 0.040(5)
C78 0.109(10) 0.188(15) 0.122(11) 0.003(10) -0.063(9) -0.062(10)
C93A 0.079(14) 0.039(10) 0.035(9) -0.012(8) -0.014(9) -0.025(9)
C93 0.069(17) 0.038(13) 0.064(15) -0.014(11) -0.042(13) -0.003(11)
C94 0.070(13) 0.058(14) 0.124(19) -0.054(14) -0.049(12) 0.011(9)
C94A 0.065(14) 0.070(15) 0.117(19) -0.029(13) -0.038(14) 0.033(11)

loop_
_atom_type_symbol
_atom_type_description
_atom_type_scat_dispersion_real
_atom_type_scat_dispersion_imag
_atom_type_scat_source
C C 0.0033 0.0016 'International Tables Vol C Tables 4.2.6.8 and 6.1.1.4'
H H 0.0000 0.0000 'International Tables Vol C Tables 4.2.6.8 and 6.1.1.4'
Br Br -0.2901 2.4595 'International Tables Vol C Tables 4.2.6.8 and 6.1.1.4'
Fe Fe 0.3463 0.8444 'International Tables Vol C Tables 4.2.6.8 and 6.1.1.4'
N N 0.0061 0.0033 'International Tables Vol C Tables 4.2.6.8 and 6.1.1.4'
O O 0.0106 0.0060 'International Tables Vol C Tables 4.2.6.8 and 6.1.1.4'

loop_
_geom_angle_atom_site_label_1
_geom_angle_atom_site_label_2
_geom_angle_atom_site_label_3
_geom_angle
Br1 Fe1 Br2 112.55(4)
N1 Fe1 Br2 120.59(13)
N1 Fe1 Br1 115.82(12)
N2 Fe1 Br2 116.35(12)
N2 Fe1 Br1 119.99(12)
N2 Fe1 N1 63.55(15)
Br4 Fe2 Br3 111.71(4)
N4 Fe2 Br3 118.57(12)
N4 Fe2 Br4 117.81(12)
N3 Fe2 Br3 114.07(12)
N3 Fe2 Br4 123.23(13)
N3 Fe2 N4 64.11(16)
C31 N1 Fe1 91.1(3)
C31 N1 C1 119.3(4)
C1 N1 Fe1 149.5(3)
N1 C31 C32 123.3(4)
N2 C31 N1 113.7(4)
N2 C31 C32 123.1(4)
C31 N2 Fe1 91.6(3)
C31 N2 C16 119.7(4)
C16 N2 Fe1 148.6(3)
C23 C22 C16 122.0(4)
C23 C22 C21 120.0(5)
C21 C22 C16 118.0(5)
N2 C16 C22 113.8(4)
N2 C16 C17 113.0(4)
C17 C16 C22 109.1(4)
C33 C32 C31 119.6(5)
C37 C32 C31 121.3(5)
C37 C32 C33 119.1(5)
C53 N4 Fe2 147.7(3)
C68 N4 Fe2 91.1(3)
C68 N4 C53 121.1(4)
C67 C54 C53 123.1(5)
C67 C54 C55 118.8(5)
C55 C54 C53 118.1(5)
C29 C30 C17 121.4(5)
C38 N3 Fe2 148.5(3)
C68 N3 Fe2 92.0(3)
C68 N3 C38 119.4(4)
C74 C69 C68 121.3(5)
C74 C69 C70 119.9(5)
C70 C69 C68 118.7(5)
C44 C45 C46 121.4(5)
C30 C17 C16 123.3(4)
C30 C17 C18 118.6(5)
C18 C17 C16 118.0(5)
C58 C59 C53 118.6(5)
C60 C59 C53 122.3(5)
C60 C59 C58 119.1(5)
N4 C53 C54 112.3(4)
N4 C53 C59 112.6(4)
C54 C53 C59 109.1(4)
C54 C67 C66 121.4(5)
C103 N6 C99 111.1(5)
C91 N6 C103 111.5(5)
C91 N6 C99 105.6(5)
C95 N6 C103 105.8(5)
C95 N6 C99 111.6(5)
C95 N6 C91 111.3(5)
C2 C15 C14 122.4(6)
N3 C38 C39 114.7(5)
N3 C38 C44 112.3(4)
C39 C38 C44 106.4(4)
C22 C23 C24 120.5(5)
C8 C7 C1 123.0(5)
C8 C7 C6 119.2(5)
C6 C7 C1 117.7(5)
C15 C2 C1 123.4(5)
C15 C2 C3 118.6(6)
C3 C2 C1 117.9(6)
C52 C39 C38 121.1(5)
C52 C39 C40 120.3(6)
C40 C39 C38 118.6(6)
N4 C68 N3 112.6(5)
N4 C68 C69 124.5(5)
N3 C68 C69 122.9(5)
C59 C58 C57 122.6(5)
C63 C58 C59 119.0(6)
C63 C58 C57 118.4(5)
C17 C18 C19 122.8(5)
C27 C18 C17 118.8(5)
C27 C18 C19 118.4(5)
C28 C27 C18 121.3(5)
C45 C44 C38 122.9(5)
C45 C44 C43 119.1(5)
C43 C44 C38 118.0(5)
C47 C46 C45 120.2(6)
C20 C19 C18 126.7(5)
C28 C29 C30 119.4(5)
C65 C66 C67 120.0(6)
C54 C55 C56 122.8(5)
C64 C55 C54 118.1(5)
C64 C55 C56 119.1(5)
C62 C61 C60 119.8(6)
C19 C20 C21 128.0(5)
N1 C1 C7 112.8(4)
N1 C1 C2 113.3(5)
C2 C1 C7 109.9(4)
C51 C52 C39 120.6(6)
C22 C21 C20 122.9(5)
C26 C21 C22 118.1(5)
C26 C21 C20 118.9(5)
C104 C103 N6 116.4(5)
C34 C33 C32 119.5(6)
C9 C8 C7 121.6(6)
C59 C60 C61 121.2(5)
C42 C41 C40 126.8(6)
C15 C14 C13 118.7(6)
C25 C24 C23 119.5(6)
C47 C48 C43 121.1(6)
C7 C6 C5 122.3(6)
C11 C6 C7 117.9(6)
C11 C6 C5 119.8(5)
C69 C74 C73 119.9(6)
C62 C63 C58 121.5(6)
C5 C4 C3 127.6(6)
C26 C25 C24 120.5(6)
C10 C11 C6 122.6(6)
C27 C28 C29 120.3(5)
C100 C99 N6 116.1(6)
C44 C43 C48 118.8(6)
C44 C43 C42 122.6(6)
C48 C43 C42 118.5(6)
C56 C57 C58 127.2(5)
C25 C26 C21 121.2(5)
C64 C65 C66 119.3(6)
C65 C64 C55 122.2(5)
C2 C3 C4 122.8(6)
C12 C3 C2 118.5(6)
C12 C3 C4 118.7(5)
C63 C62 C61 119.4(6)
C92 C91 N6 117.5(6)
C35 C34 C33 120.3(6)
C12 C13 C14 120.4(6)
C35 C36 C37 120.5(6)
C41 C42 C43 125.7(6)
C46 C47 C48 119.1(6)
C36 C37 C32 120.0(6)
C57 C56 C55 128.2(6)
C39 C40 C41 122.8(6)
C39 C40 C49 117.9(7)
C49 C40 C41 119.3(6)
C8 C9 C10 120.0(6)
C34 C35 C36 120.5(6)
N6 C95 C96 116.3(5)
C13 C12 C3 121.3(6)
C95 C96 C97 111.4(6)
C69 C70 C71 118.7(7)
C103 C104 C105 110.3(6)
C4 C5 C6 128.7(6)
C11 C10 C9 118.6(6)
C72 C71 C70 121.6(7)
C72 C73 C74 120.8(7)
C52 C51 C50 119.6(8)
C104 C105 C106 111.6(7)
C91 C92 C93 100.4(10)
C93A C92 C91 124.5(10)
C50 C49 C40 121.5(7)
C71 C72 C73 119.0(7)
C49 C50 C51 120.0(7)
C98 C97 C96 115.0(7)
C102 C101 C100 112.0(9)
C99 C100 C101 109.8(7)
C87 N5 C75 108.6(6)
C87 N5 C83 107.9(5)
C75 N5 C83 110.0(5)
C79 N5 C87 112.2(5)
C79 N5 C75 109.0(5)
C79 N5 C83 109.1(5)
C81 C80 C79 112.9(6)
C89 C88 C87 112.2(7)
C88 C87 N5 116.4(6)
C76 C75 N5 118.3(6)
C88 C89 C90 114.8(8)
C80 C81 C82 116.9(7)
C80 C79 N5 117.8(6)
C84 C83 N5 116.6(6)
C78 C77 C76 113.1(9)
C75 C76 C77 113.8(8)
C86 C85 C84 114.6(9)
C83 C84 C85 113.8(7)
C110 O1 C107 107.0(6)
O1 C107 C108 107.2(5)
C107 C108 C109 101.7(6)
C108 C109 C110 104.9(7)
O1 C110 C109 107.3(8)
C111 O2 C114 99.1(17)
O2 C111 C112 104.2(14)
O2 C114 C113 117(2)
C111 C112 C113 109.3(15)
C114 C113 C112 91.5(17)
C118 O3 C115 111.4(13)
C116 C115 O3 95.0(18)
C117 C118 O3 104.6(12)
C115 C116 C117 114(2)
C118 C117 C116 104.2(17)
C119 O4 C122 102.8(18)
C122 C121 C120 90.2(17)
C121 C122 O4 97.5(18)
C119 C120 C121 111.1(18)
O4 C119 C120 100.8(18)
C92 C93A C94A 106.6(14)
C94 C93 C92 113.7(16)

loop_
_geom_bond_atom_site_label_1
_geom_bond_atom_site_label_2
_geom_bond_distance
Br2 Fe1 2.4190(10)
Br1 Fe1 2.4017(9)
Fe1 N1 2.108(4)
Fe1 N2 2.099(4)
Br3 Fe2 2.4178(10)
Br4 Fe2 2.3944(10)
Fe2 N4 2.102(4)
Fe2 N3 2.079(4)
N1 C31 1.324(6)
N1 C1 1.460(6)
C31 N2 1.322(6)
C31 C32 1.501(7)
N2 C16 1.465(6)
C22 C16 1.523(7)
C22 C23 1.384(7)
C22 C21 1.410(7)
C16 C17 1.509(7)
C32 C33 1.398(8)
C32 C37 1.384(8)
N4 C53 1.459(6)
N4 C68 1.333(6)
C54 C53 1.519(7)
C54 C67 1.375(7)
C54 C55 1.418(7)
C30 C17 1.400(7)
C30 C29 1.387(7)
N3 C38 1.457(7)
N3 C68 1.335(6)
C69 C68 1.491(7)
C69 C74 1.374(8)
C69 C70 1.382(8)
C45 C44 1.364(8)
C45 C46 1.397(8)
C17 C18 1.409(7)
C59 C53 1.531(7)
C59 C58 1.408(7)
C59 C60 1.382(8)
C67 C66 1.387(8)
N6 C103 1.530(8)
N6 C99 1.535(7)
N6 C91 1.524(8)
N6 C95 1.500(8)
C15 C2 1.388(8)
C15 C14 1.392(8)
C38 C39 1.513(8)
C38 C44 1.526(8)
C23 C24 1.385(8)
C7 C1 1.523(8)
C7 C8 1.388(8)
C7 C6 1.414(8)
C2 C1 1.498(8)
C2 C3 1.422(8)
C39 C52 1.400(9)
C39 C40 1.400(8)
C58 C63 1.394(8)
C58 C57 1.471(8)
C18 C27 1.404(8)
C18 C19 1.467(8)
C27 C28 1.371(9)
C44 C43 1.406(8)
C46 C47 1.375(9)
C19 C20 1.331(8)
C29 C28 1.385(8)
C66 C65 1.379(8)
C55 C64 1.398(8)
C55 C56 1.442(8)
C61 C60 1.389(8)
C61 C62 1.389(9)
C20 C21 1.455(8)
C52 C51 1.372(9)
C21 C26 1.390(8)
C103 C104 1.515(9)
C33 C34 1.393(8)
C8 C9 1.374(8)
C41 C42 1.337(10)
C41 C40 1.467(10)
C14 C13 1.395(9)
C24 C25 1.382(9)
C48 C43 1.406(9)
C48 C47 1.382(10)
C6 C11 1.392(9)
C6 C5 1.465(9)
C74 C73 1.388(9)
C63 C62 1.375(9)
C4 C3 1.446(9)
C4 C5 1.322(9)
C25 C26 1.371(9)
C11 C10 1.380(9)
C99 C100 1.489(10)
C43 C42 1.469(9)
C57 C56 1.328(9)
C65 C64 1.362(9)
C3 C12 1.411(9)
C91 C92 1.498(10)
C34 C35 1.356(10)
C13 C12 1.378(10)
C36 C37 1.377(9)
C36 C35 1.369(10)
C40 C49 1.405(10)
C9 C10 1.394(9)
C95 C96 1.512(9)
C96 C97 1.512(10)
C70 C71 1.401(9)
C104 C105 1.518(9)
C71 C72 1.355(11)
C73 C72 1.369(11)
C51 C50 1.400(11)
C105 C106 1.521(10)
C92 C93A 1.413(19)
C92 C93 1.629(15)
C49 C50 1.371(12)
C98 C97 1.469(10)
C101 C100 1.534(10)
C101 C102 1.503(15)
N5 C87 1.511(8)
N5 C75 1.525(9)
N5 C79 1.506(8)
N5 C83 1.539(9)
C80 C81 1.473(10)
C80 C79 1.498(9)
C88 C87 1.499(10)
C88 C89 1.487(10)
C75 C76 1.482(11)
C89 C90 1.515(11)
C81 C82 1.497(9)
C83 C84 1.485(11)
C77 C76 1.482(12)
C77 C78 1.469(15)
C85 C84 1.543(11)
C85 C86 1.468(14)
O1 C107 1.444(8)
O1 C110 1.381(12)
C107 C108 1.485(9)
C108 C109 1.515(10)
C109 C110 1.553(13)
O2 C111 1.318(14)
O2 C114 1.389(17)
C111 C112 1.420(15)
C114 C113 1.466(17)
C112 C113 1.490(16)
O3 C115 1.51(2)
O3 C118 1.434(13)
C115 C116 1.44(3)
C118 C117 1.425(19)
C116 C117 1.50(2)
O4 C122 1.48(3)
O4 C119 1.28(2)
C121 C122 1.35(3)
C121 C120 1.57(3)
C120 C119 1.31(2)
C93A C94A 1.48(3)
C93 C94 1.55(3)

loop_
_geom_torsion_atom_site_label_1
_geom_torsion_atom_site_label_2
_geom_torsion_atom_site_label_3
_geom_torsion_atom_site_label_4
_geom_torsion
Fe1 N1 C31 N2 -2.5(4)
Fe1 N1 C31 C32 177.3(4)
Fe1 N1 C1 C7 -42.6(9)
Fe1 N1 C1 C2 83.1(8)
Fe1 N2 C16 C22 82.3(7)
Fe1 N2 C16 C17 -42.8(8)
Fe2 N4 C53 C54 -45.1(8)
Fe2 N4 C53 C59 78.6(7)
Fe2 N4 C68 N3 -3.4(4)
Fe2 N4 C68 C69 174.1(4)
Fe2 N3 C38 C39 76.1(8)
Fe2 N3 C38 C44 -45.5(9)
Fe2 N3 C68 N4 3.5(4)
Fe2 N3 C68 C69 -174.1(4)
N1 C31 N2 Fe1 2.5(4)
N1 C31 N2 C16 -179.8(4)
N1 C31 C32 C33 -96.7(6)
N1 C31 C32 C37 84.6(6)
C31 N1 C1 C7 140.0(5)
C31 N1 C1 C2 -94.3(6)
C31 N2 C16 C22 -93.2(5)
C31 N2 C16 C17 141.7(5)
C31 C32 C33 C34 -179.4(5)
C31 C32 C37 C36 177.4(5)
N2 C31 C32 C33 83.2(6)
N2 C31 C32 C37 -95.6(6)
N2 C16 C17 C30 18.2(7)
N2 C16 C17 C18 -159.8(4)
C22 C16 C17 C30 -109.5(5)
C22 C16 C17 C18 72.5(5)
C22 C23 C24 C25 -0.3(9)
C22 C21 C26 C25 -4.1(9)
C16 C22 C23 C24 175.7(5)
C16 C22 C21 C20 7.0(8)
C16 C22 C21 C26 -173.6(5)
C16 C17 C18 C27 173.8(5)
C16 C17 C18 C19 -7.7(7)
C32 C31 N2 Fe1 -177.3(4)
C32 C31 N2 C16 0.4(7)
C32 C33 C34 C35 1.6(9)
C54 C67 C66 C65 2.4(9)
C54 C55 C64 C65 4.1(9)
C54 C55 C56 C57 -33.4(10)
C30 C17 C18 C27 -4.3(7)
C30 C17 C18 C19 174.1(5)
C30 C29 C28 C27 -2.1(9)
N3 C38 C39 C52 -16.7(8)
N3 C38 C39 C40 163.2(5)
N3 C38 C44 C45 22.9(7)
N3 C38 C44 C43 -159.2(5)
C69 C74 C73 C72 2.5(10)
C69 C70 C71 C72 0.8(11)
C45 C44 C43 C48 -6.5(8)
C45 C44 C43 C42 169.6(5)
C45 C46 C47 C48 -2.8(9)
C17 C30 C29 C28 2.1(8)
C17 C18 C27 C28 4.5(8)
C17 C18 C19 C20 -35.0(8)
C59 C58 C63 C62 -1.8(9)
C59 C58 C57 C56 34.5(9)
C53 N4 C68 N3 174.5(4)
C53 N4 C68 C69 -8.0(7)
C53 C54 C67 C66 -176.4(5)
C53 C54 C55 C64 173.4(5)
C53 C54 C55 C56 -9.3(8)
C53 C59 C58 C63 -176.0(5)
C53 C59 C58 C57 5.2(8)
C53 C59 C60 C61 177.2(5)
C67 C54 C53 N4 16.0(7)
C67 C54 C53 C59 -109.6(5)
C67 C54 C55 C64 -4.8(8)
C67 C54 C55 C56 172.5(5)
C67 C66 C65 C64 -3.3(9)
N6 C103 C104 C105 -171.1(5)
N6 C99 C100 C101 171.6(6)
N6 C91 C92 C93A -173.4(11)
N6 C91 C92 C93 167.3(10)
N6 C95 C96 C97 175.7(6)
C15 C2 C1 N1 -15.8(7)
C15 C2 C1 C7 111.4(6)
C15 C2 C3 C4 -175.5(5)
C15 C2 C3 C12 2.6(8)
C15 C14 C13 C12 1.5(9)
C38 N3 C68 N4 -178.3(4)
C38 N3 C68 C69 4.2(7)
C38 C39 C52 C51 -179.7(6)
C38 C39 C40 C41 5.4(9)
C38 C39 C40 C49 -177.4(6)
C38 C44 C43 C48 175.6(5)
C38 C44 C43 C42 -8.3(8)
C23 C22 C16 N2 -17.2(7)
C23 C22 C16 C17 110.0(5)
C23 C22 C21 C20 -174.6(5)
C23 C22 C21 C26 4.7(8)
C23 C24 C25 C26 1.0(11)
C7 C8 C9 C10 1.4(10)
C7 C6 C11 C10 2.4(11)
C7 C6 C5 C4 -31.1(10)
C2 C15 C14 C13 -1.2(9)
C2 C3 C12 C13 -2.4(9)
C39 C38 C44 C45 -103.4(6)
C39 C38 C44 C43 74.5(6)
C39 C52 C51 C50 -3.6(10)
C39 C40 C49 C50 -2.2(11)
C68 N4 C53 C54 138.9(5)
C68 N4 C53 C59 -97.4(5)
C68 N3 C38 C39 -100.6(6)
C68 N3 C38 C44 137.8(5)
C68 C69 C74 C73 173.6(5)
C68 C69 C70 C71 -175.3(6)
C58 C59 C53 N4 164.9(4)
C58 C59 C53 C54 -69.7(6)
C58 C59 C60 C61 -0.5(8)
C58 C63 C62 C61 0.4(9)
C58 C57 C56 C55 0.7(11)
C18 C27 C28 C29 -1.2(9)
C18 C19 C20 C21 1.9(10)
C27 C18 C19 C20 143.4(6)
C44 C45 C46 C47 2.2(9)
C44 C38 C39 C52 108.1(6)
C44 C38 C39 C40 -72.0(6)
C44 C43 C42 C41 -36.8(9)
C46 C45 C44 C38 -179.6(5)
C46 C45 C44 C43 2.5(8)
C19 C18 C27 C28 -174.1(5)
C19 C20 C21 C22 32.9(9)
C19 C20 C21 C26 -146.5(6)
C29 C30 C17 C16 -176.9(5)
C29 C30 C17 C18 1.1(7)
C66 C65 C64 C55 0.0(10)
C55 C54 C53 N4 -162.1(4)
C55 C54 C53 C59 72.3(6)
C55 C54 C67 C66 1.7(8)
C20 C21 C26 C25 175.2(6)
C1 N1 C31 N2 176.1(5)
C1 N1 C31 C32 -4.0(7)
C1 C7 C8 C9 -174.0(6)
C1 C7 C6 C11 172.4(6)
C1 C7 C6 C5 -9.3(9)
C1 C2 C3 C4 7.8(8)
C1 C2 C3 C12 -174.1(5)
C52 C39 C40 C41 -174.8(6)
C52 C39 C40 C49 2.4(9)
C52 C51 C50 C49 3.8(12)
C21 C22 C16 N2 161.1(4)
C21 C22 C16 C17 -71.7(6)
C21 C22 C23 C24 -2.5(8)
C103 N6 C99 C100 55.9(7)
C103 N6 C91 C92 -58.1(7)
C103 N6 C95 C96 -178.1(6)
C103 C104 C105 C106 -178.2(6)
C33 C32 C37 C36 -1.3(8)
C33 C34 C35 C36 -0.3(10)
C8 C7 C1 N1 16.4(8)
C8 C7 C1 C2 -111.1(6)
C8 C7 C6 C11 -4.1(9)
C8 C7 C6 C5 174.2(6)
C8 C9 C10 C11 -3.1(11)
C60 C59 C53 N4 -12.9(7)
C60 C59 C53 C54 112.5(5)
C60 C59 C58 C63 1.9(8)
C60 C59 C58 C57 -176.9(5)
C60 C61 C62 C63 0.9(9)
C41 C40 C49 C50 175.0(7)
C14 C15 C2 C1 175.6(5)
C14 C15 C2 C3 -0.9(8)
C14 C13 C12 C3 0.3(9)
C24 C25 C26 C21 1.3(11)
C48 C43 C42 C41 139.3(7)
C6 C7 C1 N1 -160.0(5)
C6 C7 C1 C2 72.5(7)
C6 C7 C8 C9 2.3(9)
C6 C11 C10 C9 1.1(12)
C74 C69 C68 N4 82.7(7)
C74 C69 C68 N3 -100.0(6)
C74 C69 C70 C71 0.6(9)
C74 C73 C72 C71 -1.1(11)
C63 C58 C57 C56 -144.3(6)
C4 C3 C12 C13 175.8(6)
C11 C6 C5 C4 147.1(7)
C99 N6 C103 C104 65.8(7)
C99 N6 C91 C92 -178.9(6)
C99 N6 C95 C96 -57.1(8)
C43 C48 C47 C46 -1.3(9)
C57 C58 C63 C62 177.0(6)
C64 C55 C56 C57 143.9(7)
C3 C2 C1 N1 160.7(5)
C3 C2 C1 C7 -72.1(6)
C3 C4 C5 C6 -1.2(11)
C62 C61 C60 C59 -0.9(8)
C91 N6 C103 C104 -51.8(7)
C91 N6 C99 C100 177.0(6)
C91 N6 C95 C96 60.6(7)
C91 C92 C93A C94A -67.9(16)
C91 C92 C93 C94 172.6(15)
C42 C41 C40 C39 35.5(10)
C42 C41 C40 C49 -141.6(7)
C47 C48 C43 C44 6.0(8)
C47 C48 C43 C42 -170.3(6)
C37 C32 C33 C34 -0.7(8)
C37 C36 C35 C34 -1.7(10)
C56 C55 C64 C65 -173.3(6)
C40 C39 C52 C51 0.5(9)
C40 C41 C42 C43 2.5(11)
C40 C49 C50 C51 -0.8(13)
C35 C36 C37 C32 2.6(9)
C95 N6 C103 C104 -173.0(6)
C95 N6 C99 C100 -61.9(7)
C95 N6 C91 C92 59.8(7)
C95 C96 C97 C98 -178.5(7)
C70 C69 C68 N4 -101.5(6)
C70 C69 C68 N3 75.8(7)
C70 C69 C74 C73 -2.2(9)
C70 C71 C72 C73 -0.5(12)
C5 C6 C11 C10 -175.9(7)
C5 C4 C3 C2 33.6(9)
C5 C4 C3 C12 -144.5(7)
C102 C101 C100 C99 174.8(8)
N5 C75 C76 C77 -173.6(7)
N5 C83 C84 C85 -175.8(8)
C87 N5 C75 C76 61.6(9)
C87 N5 C79 C80 47.2(8)
C87 N5 C83 C84 -178.2(7)
C87 C88 C89 C90 -175.5(7)
C75 N5 C87 C88 175.5(6)
C75 N5 C79 C80 -73.1(7)
C75 N5 C83 C84 -59.9(9)
C89 C88 C87 N5 -168.7(6)
C81 C80 C79 N5 176.7(5)
C79 N5 C87 C88 55.1(8)
C79 N5 C75 C76 -175.9(7)
C79 N5 C83 C84 59.6(9)
C79 C80 C81 C82 175.5(6)
C83 N5 C87 C88 -65.2(8)
C83 N5 C75 C76 -56.3(9)
C83 N5 C79 C80 166.8(6)
C86 C85 C84 C83 64.6(12)
C78 C77 C76 C75 65.7(12)
O1 C107 C108 C109 33.0(7)
C107 O1 C110 C109 21.0(10)
C107 C108 C109 C110 -19.4(8)
C108 C109 C110 O1 -0.3(10)
C110 O1 C107 C108 -35.0(8)
O2 C111 C112 C113 -42(2)
O2 C114 C113 C112 6(3)
C111 O2 C114 C113 -31(3)
C111 C112 C113 C114 20(2)
C114 O2 C111 C112 41(2)
O3 C115 C116 C117 -25(2)
O3 C118 C117 C116 12(2)
C115 O3 C118 C117 -30.4(18)
C115 C116 C117 C118 10(3)
C118 O3 C115 C116 34(2)
C121 C120 C119 O4 7(2)
C122 O4 C119 C120 -40(2)
C122 C121 C120 C119 31(2)
C120 C121 C122 O4 -48.6(18)
C119 O4 C122 C121 64(2)
C93A C92 C93 C94 25.6(18)
C93 C92 C93A C94A -27(2)
